data_2018752
loop_
_publ_author_name
'Suen, Nian-Tzu'
'You, Tae-Soo'
'Bobev, Svilen'

_publ_section_title
;
 Synthesis, crystal structures and chemical bonding of
 RE~5{-~<i>x</i>}Li~<i>x~</i>Ge~4~ (RE = Nd, Sm and Gd; <i>x</i> \\simeq
 1) with the orthorhombic Gd~5~Si~4~ type
;
_journal_coeditor_code FN3120
_journal_issue 1
_journal_name_full 'Acta Crystallographica Section C'
_journal_page_first 1
_journal_page_last 4
_journal_paper_doi 10.1107/S0108270112050032
_journal_volume 69
_journal_year 2013
_chemical_formula_iupac 'Sm3.97 Li1.03 Ge4'
_chemical_formula_sum 'Ge4 Li1.03 Sm3.97'
_chemical_formula_weight 893.68
_chemical_name_systematic
;
Tetrasamarium lithium tetragermanide
;
_space_group_IT_number 62
_symmetry_cell_setting orthorhombic
_symmetry_space_group_name_Hall '-P 2ac 2n'
_symmetry_space_group_name_H-M 'P n m a'
_atom_sites_solution_primary direct
_atom_sites_solution_secondary difmap
_audit_creation_method SHELXL97
_cell_angle_alpha 90.00
_cell_angle_beta 90.00
_cell_angle_gamma 90.00
_cell_formula_units_Z 4
_cell_length_a 7.2846(16)
_cell_length_b 14.938(3)
_cell_length_c 7.8594(17)
_cell_measurement_reflns_used 958
_cell_measurement_temperature 200(2)
_cell_measurement_theta_max 23.45
_cell_measurement_theta_min 4.05
_cell_volume 855.2(3)
_computing_cell_refinement 'SMART (Bruker, 2002)'
_computing_data_collection 'SMART (Bruker, 2002)'
_computing_data_reduction 'SAINT (Bruker, 2002)'
_computing_molecular_graphics 'SHELXTL (Sheldrick, 2008<i>b</i>)'
_computing_publication_material 'SHELXTL (Sheldrick, 2008<i>b</i>)'
_computing_structure_refinement 'SHELXL97 (Sheldrick, 2008<i>b</i>)'
_computing_structure_solution 'SHELXS97 (Sheldrick, 2008<i>b</i>)'
_diffrn_ambient_temperature 200(2)
_diffrn_measured_fraction_theta_full 0.998
_diffrn_measured_fraction_theta_max 0.998
_diffrn_measurement_device_type 'Bruker SMART CCD area-detector'
_diffrn_measurement_method '\f and \w'
_diffrn_radiation_monochromator graphite
_diffrn_radiation_source 'fine-focus sealed tube'
_diffrn_radiation_type MoK\a
_diffrn_radiation_wavelength 0.71073
_diffrn_reflns_av_R_equivalents 0.0851
_diffrn_reflns_av_sigmaI/netI 0.0416
_diffrn_reflns_limit_h_max 9
_diffrn_reflns_limit_h_min -9
_diffrn_reflns_limit_k_max 20
_diffrn_reflns_limit_k_min -20
_diffrn_reflns_limit_l_max 10
_diffrn_reflns_limit_l_min -10
_diffrn_reflns_number 11551
_diffrn_reflns_theta_full 29.13
_diffrn_reflns_theta_max 29.13
_diffrn_reflns_theta_min 2.73
_exptl_absorpt_coefficient_mu 40.511
_exptl_absorpt_correction_T_max 0.4076
_exptl_absorpt_correction_T_min 0.3156
_exptl_absorpt_correction_type multi-scan
_exptl_absorpt_process_details '(SADABS; Sheldrick, 2008<i>a</i>)'
_exptl_crystal_colour grey
_exptl_crystal_density_diffrn 6.940
_exptl_crystal_density_method 'not measured'
_exptl_crystal_description irregular
_exptl_crystal_F_000 1508
_exptl_crystal_size_max 0.04
_exptl_crystal_size_mid 0.03
_exptl_crystal_size_min 0.03
_refine_diff_density_max 1.929
_refine_diff_density_min -2.070
_refine_ls_extinction_coef 0.00082(5)
_refine_ls_extinction_expression Fc^*^=kFc[1+0.001xFc^2^\l^3^/sin(2\q)]^-1/4^
_refine_ls_extinction_method 'SHELXL97 (Sheldrick, 2008b)'
_refine_ls_goodness_of_fit_ref 1.019
_refine_ls_matrix_type full
_refine_ls_number_parameters 48
_refine_ls_number_reflns 1188
_refine_ls_number_restraints 0
_refine_ls_restrained_S_all 1.019
_refine_ls_R_factor_all 0.0405
_refine_ls_R_factor_gt 0.0276
_refine_ls_shift/su_max 0.001
_refine_ls_shift/su_mean 0.000
_refine_ls_structure_factor_coef Fsqd
_refine_ls_weighting_details 'calc w = 1/[\s^2^(Fo^2^)+(0.0150P)^2^] where P=(Fo^2^+2Fc^2^)/3'
_refine_ls_weighting_scheme calc
_refine_ls_wR_factor_gt 0.0470
_refine_ls_wR_factor_ref 0.0508
_reflns_number_gt 968
_reflns_number_total 1188
_reflns_threshold_expression I>2\s(I)
_cod_data_source_file fn3120.cif
_cod_data_source_block I
_cod_original_cell_volume 855.3(3)
_cod_original_sg_symbol_Hall '-p 2ac 2n'
_cod_database_code 2018752
_cod_database_fobs_code 2018752

loop_
_symmetry_equiv_pos_as_xyz
'x, y, z'
'-x+1/2, -y, z+1/2'
'-x, y+1/2, -z'
'x+1/2, -y+1/2, -z+1/2'
'-x, -y, -z'
'x-1/2, y, -z-1/2'
'x, -y-1/2, z'
'-x-1/2, y-1/2, z-1/2'

loop_
_atom_site_type_symbol
_atom_site_label
_atom_site_fract_x
_atom_site_fract_y
_atom_site_fract_z
_atom_site_U_iso_or_equiv
_atom_site_adp_type
_atom_site_calc_flag
_atom_site_refinement_flags
_atom_site_occupancy
_atom_site_symmetry_multiplicity
Sm Sm1 0.01938(6) 0.59890(3) 0.18707(5) 0.00832(12) Uani d . 1 1
Sm Sm2 0.32672(6) 0.12815(3) 0.17864(5) 0.00764(14) Uani d P 0.983(2) 1
Li Li2 0.32672(6) 0.12815(3) 0.17864(5) 0.00764(14) Uani d P 0.017(2) 1
Ge Ge1 0.16093(12) 0.03620(6) 0.46727(11) 0.0091(2) Uani d . 1 1
Ge Ge2 0.01671(16) 0.2500 0.08118(16) 0.0091(3) Uani d S 1 2
Ge Ge3 0.27599(16) 0.2500 0.86645(15) 0.0083(3) Uani d S 1 2
Li Li1 0.158(3) 0.2500 0.528(3) 0.015(4) Uani d S 1 2

loop_
_atom_site_aniso_label
_atom_site_aniso_U_11
_atom_site_aniso_U_22
_atom_site_aniso_U_33
_atom_site_aniso_U_12
_atom_site_aniso_U_13
_atom_site_aniso_U_23
Sm1 0.0078(2) 0.0092(2) 0.0080(2) 0.00064(16) -0.00022(16) 0.00073(16)
Sm2 0.0077(2) 0.0076(2) 0.0076(2) 0.00000(15) -0.00011(17) 0.00003(16)
Li2 0.0077(2) 0.0076(2) 0.0076(2) 0.00000(15) -0.00011(17) 0.00003(16)
Ge1 0.0089(4) 0.0099(4) 0.0085(4) -0.0015(3) -0.0003(3) 0.0017(3)
Ge2 0.0078(6) 0.0094(6) 0.0102(6) 0.000 0.0014(5) 0.000
Ge3 0.0079(6) 0.0078(6) 0.0092(6) 0.000 0.0009(5) 0.000
Li1 0.011(11) 0.022(11) 0.013(10) 0.000 0.003(9) 0.000

loop_
_atom_type_symbol
_atom_type_description
_atom_type_scat_dispersion_real
_atom_type_scat_dispersion_imag
_atom_type_scat_source
Li Li -0.0003 0.0001 'International Tables Vol C Tables 4.2.6.8 and 6.1.1.4'
Ge Ge 0.1547 1.8001 'International Tables Vol C Tables 4.2.6.8 and 6.1.1.4'
Sm Sm -0.1638 3.4418 'International Tables Vol C Tables 4.2.6.8 and 6.1.1.4'

loop_
_geom_angle_atom_site_label_1
_geom_angle_atom_site_label_2
_geom_angle_atom_site_label_3
_geom_angle_site_symmetry_1
_geom_angle_site_symmetry_3
_geom_angle
Ge1 Sm1 Ge3 8_665 2_564 96.66(3)
Ge1 Sm1 Ge2 8_665 5_565 84.43(3)
Ge3 Sm1 Ge2 2_564 5_565 79.45(3)
Ge1 Sm1 Ge3 8_665 5_566 131.86(3)
Ge3 Sm1 Ge3 2_564 5_566 82.25(2)
Ge2 Sm1 Ge3 5_565 5_566 47.84(3)
Ge1 Sm1 Ge1 8_665 3_556 135.57(3)
Ge3 Sm1 Ge1 2_564 3_556 91.44(3)
Ge2 Sm1 Ge1 5_565 3_556 139.94(3)
Ge3 Sm1 Ge1 5_566 3_556 92.49(3)
Ge1 Sm1 Ge1 8_665 7_565 87.099(19)
Ge3 Sm1 Ge1 2_564 7_565 89.49(3)
Ge2 Sm1 Ge1 5_565 7_565 165.17(3)
Ge3 Sm1 Ge1 5_566 7_565 140.75(3)
Ge1 Sm1 Ge1 3_556 7_565 49.24(3)
Ge1 Sm1 Li1 8_665 5_566 149.3(3)
Ge3 Sm1 Li1 2_564 5_566 52.8(3)
Ge2 Sm1 Li1 5_565 5_566 86.2(2)
Ge3 Sm1 Li1 5_566 5_566 50.1(3)
Ge1 Sm1 Li1 3_556 5_566 58.5(2)
Ge1 Sm1 Li1 7_565 5_566 95.1(3)
Ge1 Sm1 Li1 8_665 2_564 58.7(2)
Ge3 Sm1 Li1 2_564 2_564 50.1(3)
Ge2 Sm1 Li1 5_565 2_564 48.9(3)
Ge3 Sm1 Li1 5_566 2_564 87.0(2)
Ge1 Sm1 Li1 3_556 2_564 141.2(3)
Ge1 Sm1 Li1 7_565 2_564 116.3(3)
Li1 Sm1 Li1 5_566 2_564 93.6(3)
Ge1 Sm1 Ge1 8_665 4_455 101.28(3)
Ge3 Sm1 Ge1 2_564 4_455 161.28(3)
Ge2 Sm1 Ge1 5_565 4_455 96.91(3)
Ge3 Sm1 Ge1 5_566 4_455 81.83(3)
Ge1 Sm1 Ge1 3_556 4_455 79.500(18)
Ge1 Sm1 Ge1 7_565 4_455 96.67(3)
Li1 Sm1 Ge1 5_566 4_455 108.8(3)
Li1 Sm1 Ge1 2_564 4_455 138.4(3)
Ge1 Sm1 Sm1 8_665 6_556 152.39(2)
Ge3 Sm1 Sm1 2_564 6_556 110.52(3)
Ge2 Sm1 Sm1 5_565 6_556 95.53(2)
Ge3 Sm1 Sm1 5_566 6_556 51.33(2)
Ge1 Sm1 Sm1 3_556 6_556 51.207(19)
Ge1 Sm1 Sm1 7_565 6_556 97.60(2)
Li1 Sm1 Sm1 5_566 6_556 57.7(3)
Li1 Sm1 Sm1 2_564 6_556 138.0(2)
Ge1 Sm1 Sm1 4_455 6_556 51.225(18)
Ge1 Sm1 Sm1 8_665 6_656 53.92(2)
Ge3 Sm1 Sm1 2_564 6_656 53.65(2)
Ge2 Sm1 Sm1 5_565 6_656 105.07(2)
Ge3 Sm1 Sm1 5_566 6_656 134.02(2)
Ge1 Sm1 Sm1 3_556 6_656 100.13(3)
Ge1 Sm1 Sm1 7_565 6_656 60.16(2)
Li1 Sm1 Sm1 5_566 6_656 101.1(3)
Li1 Sm1 Sm1 2_564 6_656 56.2(3)
Ge1 Sm1 Sm1 4_455 6_656 143.813(17)
Sm1 Sm1 Sm1 6_556 6_656 149.61(3)
Ge1 Sm1 Sm2 8_665 4_455 99.47(2)
Ge3 Sm1 Sm2 2_564 4_455 135.15(3)
Ge2 Sm1 Sm2 5_565 4_455 143.46(2)
Ge3 Sm1 Sm2 5_566 4_455 115.01(3)
Ge1 Sm1 Sm2 3_556 4_455 49.186(17)
Ge1 Sm1 Sm2 7_565 4_455 50.22(2)
Li1 Sm1 Sm2 5_566 4_455 105.4(2)
Li1 Sm1 Sm2 2_564 4_455 157.0(2)
Ge1 Sm1 Sm2 4_455 4_455 46.585(17)
Sm1 Sm1 Sm2 6_556 4_455 64.721(11)
Sm1 Sm1 Sm2 6_656 4_455 106.391(13)
Ge1 Sm2 Ge2 . 6_656 89.27(3)
Ge1 Sm2 Ge1 . 2_554 93.35(2)
Ge2 Sm2 Ge1 6_656 2_554 148.28(3)
Ge1 Sm2 Ge2 . . 99.95(3)
Ge2 Sm2 Ge2 6_656 . 98.13(3)
Ge1 Sm2 Ge2 2_554 . 112.47(3)
Ge1 Sm2 Ge1 . 6_656 114.53(3)
Ge2 Sm2 Ge1 6_656 6_656 98.31(3)
Ge1 Sm2 Ge1 2_554 6_656 52.16(3)
Ge2 Sm2 Ge1 . 6_656 141.77(3)
Ge1 Sm2 Ge3 . 1_554 148.18(3)
Ge2 Sm2 Ge3 6_656 1_554 101.57(3)
Ge1 Sm2 Ge3 2_554 1_554 92.68(3)
Ge2 Sm2 Ge3 . 1_554 49.24(3)
Ge1 Sm2 Ge3 6_656 1_554 93.61(3)
Ge1 Sm2 Li1 . 6_656 155.5(3)
Ge2 Sm2 Li1 6_656 6_656 69.3(3)
Ge1 Sm2 Li1 2_554 6_656 98.8(2)
Ge2 Sm2 Li1 . 6_656 95.0(3)
Ge1 Sm2 Li1 6_656 6_656 59.65(19)
Ge3 Sm2 Li1 1_554 6_656 52.7(3)
Ge1 Sm2 Li1 . . 59.42(17)
Ge2 Sm2 Li1 6_656 . 49.3(3)
Ge1 Sm2 Li1 2_554 . 151.2(2)
Ge2 Sm2 Li1 . . 67.8(3)
Ge1 Sm2 Li1 6_656 . 144.4(3)
Ge3 Sm2 Li1 1_554 . 105.9(2)
Li1 Sm2 Li1 6_656 . 109.9(3)
Ge1 Sm2 Li2 . 7_565 118.125(19)
Ge2 Sm2 Li2 6_656 7_565 52.129(18)
Ge1 Sm2 Li2 2_554 7_565 145.88(2)
Ge2 Sm2 Li2 . 7_565 52.644(18)
Ge1 Sm2 Li2 6_656 7_565 117.039(19)
Ge3 Sm2 Li2 1_554 7_565 53.735(17)
Li1 Sm2 Li2 6_656 7_565 57.97(18)
Li1 Sm2 Li2 . 7_565 58.82(17)
Ge1 Sm2 Sm2 . 7_565 118.125(19)
Ge2 Sm2 Sm2 6_656 7_565 52.129(18)
Ge1 Sm2 Sm2 2_554 7_565 145.88(2)
Ge2 Sm2 Sm2 . 7_565 52.644(18)
Ge1 Sm2 Sm2 6_656 7_565 117.039(19)
Ge3 Sm2 Sm2 1_554 7_565 53.735(17)
Li1 Sm2 Sm2 6_656 7_565 57.97(18)
Li1 Sm2 Sm2 . 7_565 58.82(17)
Li2 Sm2 Sm2 7_565 7_565 0.000(19)
Ge1 Sm2 Sm2 . 6_556 51.30(2)
Ge2 Sm2 Sm2 6_656 6_556 104.99(3)
Ge1 Sm2 Sm2 2_554 6_556 101.18(2)
Ge2 Sm2 Sm2 . 6_556 49.89(2)
Ge1 Sm2 Sm2 6_656 6_556 151.860(19)
Ge3 Sm2 Sm2 1_554 6_556 96.89(3)
Li1 Sm2 Sm2 6_656 6_556 144.2(2)
Li1 Sm2 Sm2 . 6_556 55.7(3)
Li2 Sm2 Sm2 7_565 6_556 90.0
Sm2 Sm2 Sm2 7_565 6_556 90.0
Ge1 Sm2 Li2 . 6_556 51.30(2)
Ge2 Sm2 Li2 6_656 6_556 104.99(3)
Ge1 Sm2 Li2 2_554 6_556 101.18(2)
Ge2 Sm2 Li2 . 6_556 49.89(2)
Ge1 Sm2 Li2 6_656 6_556 151.860(19)
Ge3 Sm2 Li2 1_554 6_556 96.89(3)
Li1 Sm2 Li2 6_656 6_556 144.2(2)
Li1 Sm2 Li2 . 6_556 55.7(3)
Li2 Sm2 Li2 7_565 6_556 90.0
Sm2 Sm2 Li2 7_565 6_556 90.0
Sm2 Sm2 Li2 6_556 6_556 0.000(17)
Ge1 Ge1 Sm2 5_556 . 135.63(5)
Ge1 Ge1 Li2 5_556 2 65.01(3)
Sm2 Ge1 Li2 . 2 144.46(3)
Ge1 Ge1 Sm2 5_556 2 65.01(3)
Sm2 Ge1 Sm2 . 2 144.46(3)
Li2 Ge1 Sm2 2 2 0.00(2)
Ge1 Ge1 Li2 5_556 6_556 62.83(4)
Sm2 Ge1 Li2 . 6_556 79.88(3)
Li2 Ge1 Li2 2 6_556 127.84(3)
Sm2 Ge1 Li2 2 6_556 127.84(3)
Ge1 Ge1 Sm2 5_556 6_556 62.83(4)
Sm2 Ge1 Sm2 . 6_556 79.88(3)
Li2 Ge1 Sm2 2 6_556 127.84(3)
Sm2 Ge1 Sm2 2 6_556 127.84(3)
Li2 Ge1 Sm2 6_556 6_556 0.000(9)
Ge1 Ge1 Sm1 5_556 8_656 134.11(5)
Sm2 Ge1 Sm1 . 8_656 88.84(3)
Li2 Ge1 Sm1 2 8_656 85.05(3)
Sm2 Ge1 Sm1 2 8_656 85.05(3)
Li2 Ge1 Sm1 6_556 8_656 133.73(3)
Sm2 Ge1 Sm1 6_556 8_656 133.73(3)
Ge1 Ge1 Sm1 5_556 3_546 65.39(4)
Sm2 Ge1 Sm1 . 3_546 134.58(3)
Li2 Ge1 Sm1 2 3_546 77.08(3)
Sm2 Ge1 Sm1 2 3_546 77.08(3)
Li2 Ge1 Sm1 6_556 3_546 81.75(3)
Sm2 Ge1 Sm1 6_556 3_546 81.75(3)
Sm1 Ge1 Sm1 8_656 3_546 74.88(2)
Ge1 Ge1 Sm1 5_556 7_565 65.37(4)
Sm2 Ge1 Sm1 . 7_565 83.90(3)
Li2 Ge1 Sm1 2 7_565 82.62(3)
Sm2 Ge1 Sm1 2 7_565 82.62(3)
Li2 Ge1 Sm1 6_556 7_565 76.29(3)
Sm2 Ge1 Sm1 6_556 7_565 76.29(3)
Sm1 Ge1 Sm1 8_656 7_565 147.22(3)
Sm1 Ge1 Sm1 3_546 7_565 130.76(3)
Ge1 Ge1 Li1 5_556 . 111.8(4)
Sm2 Ge1 Li1 . . 69.6(4)
Li2 Ge1 Li1 2 . 137.4(4)
Sm2 Ge1 Li1 2 . 137.4(4)
Li2 Ge1 Li1 6_556 . 66.5(4)
Sm2 Ge1 Li1 6_556 . 66.5(4)
Sm1 Ge1 Li1 8_656 . 67.5(4)
Sm1 Ge1 Li1 3_546 . 65.0(4)
Sm1 Ge1 Li1 7_565 . 137.1(4)
Ge1 Ge1 Sm1 5_556 4 119.54(5)
Sm2 Ge1 Sm1 . 4 72.19(2)
Li2 Ge1 Sm1 2 4 72.27(2)
Sm2 Ge1 Sm1 2 4 72.27(2)
Li2 Ge1 Sm1 6_556 4 136.75(3)
Sm2 Ge1 Sm1 6_556 4 136.75(3)
Sm1 Ge1 Sm1 8_656 4 78.72(3)
Sm1 Ge1 Sm1 3_546 4 140.85(3)
Sm1 Ge1 Sm1 7_565 4 68.61(2)
Li1 Ge1 Sm1 . 4 128.6(4)
Ge3 Ge2 Li1 1_554 6_556 120.0(4)
Ge3 Ge2 Li2 1_554 6_556 140.56(2)
Li1 Ge2 Li2 6_556 6_556 75.8(3)
Ge3 Ge2 Sm2 1_554 6_556 140.56(2)
Li1 Ge2 Sm2 6_556 6_556 75.8(3)
Li2 Ge2 Sm2 6_556 6_556 0.000(19)
Ge3 Ge2 Li2 1_554 4_455 140.55(2)
Li1 Ge2 Li2 6_556 4_455 75.8(3)
Li2 Ge2 Li2 6_556 4_455 75.74(4)
Sm2 Ge2 Li2 6_556 4_455 75.74(4)
Ge3 Ge2 Sm2 1_554 4_455 140.55(2)
Li1 Ge2 Sm2 6_556 4_455 75.8(3)
Li2 Ge2 Sm2 6_556 4_455 75.74(4)
Sm2 Ge2 Sm2 6_556 4_455 75.74(4)
Li2 Ge2 Sm2 4_455 4_455 0.000(14)
Ge3 Ge2 Li2 1_554 7_565 66.97(4)
Li1 Ge2 Li2 6_556 7_565 142.641(19)
Li2 Ge2 Li2 6_556 7_565 124.15(4)
Sm2 Ge2 Li2 6_556 7_565 124.15(4)
Li2 Ge2 Li2 4_455 7_565 79.42(2)
Sm2 Ge2 Li2 4_455 7_565 79.42(2)
Ge3 Ge2 Sm2 1_554 7_565 66.97(4)
Li1 Ge2 Sm2 6_556 7_565 142.641(19)
Li2 Ge2 Sm2 6_556 7_565 124.15(4)
Sm2 Ge2 Sm2 6_556 7_565 124.15(4)
Li2 Ge2 Sm2 4_455 7_565 79.42(2)
Sm2 Ge2 Sm2 4_455 7_565 79.42(2)
Li2 Ge2 Sm2 7_565 7_565 0.00(2)
Ge3 Ge2 Sm2 1_554 . 66.97(4)
Li1 Ge2 Sm2 6_556 . 142.641(19)
Li2 Ge2 Sm2 6_556 . 79.42(2)
Sm2 Ge2 Sm2 6_556 . 79.42(2)
Li2 Ge2 Sm2 4_455 . 124.15(4)
Sm2 Ge2 Sm2 4_455 . 124.15(4)
Li2 Ge2 Sm2 7_565 . 74.71(4)
Sm2 Ge2 Sm2 7_565 . 74.71(4)
Ge3 Ge2 Sm1 1_554 3_545 67.05(3)
Li1 Ge2 Sm1 6_556 3_545 73.0(3)
Li2 Ge2 Sm1 6_556 3_545 86.93(2)
Sm2 Ge2 Sm1 6_556 3_545 86.93(2)
Li2 Ge2 Sm1 4_455 3_545 147.18(4)
Sm2 Ge2 Sm1 4_455 3_545 147.18(4)
Li2 Ge2 Sm1 7_565 3_545 132.79(4)
Sm2 Ge2 Sm1 7_565 3_545 132.79(4)
Sm2 Ge2 Sm1 . 3_545 78.21(2)
Ge3 Ge2 Sm1 1_554 5_565 67.05(3)
Li1 Ge2 Sm1 6_556 5_565 73.0(3)
Li2 Ge2 Sm1 6_556 5_565 147.18(4)
Sm2 Ge2 Sm1 6_556 5_565 147.18(4)
Li2 Ge2 Sm1 4_455 5_565 86.93(2)
Sm2 Ge2 Sm1 4_455 5_565 86.93(2)
Li2 Ge2 Sm1 7_565 5_565 78.21(2)
Sm2 Ge2 Sm1 7_565 5_565 78.21(2)
Sm2 Ge2 Sm1 . 5_565 132.79(4)
Sm1 Ge2 Sm1 3_545 5_565 93.47(4)
Ge2 Ge3 Li1 1_556 . 113.9(4)
Ge2 Ge3 Li1 1_556 6_657 121.6(4)
Li1 Ge3 Li1 . 6_657 124.5(6)
Ge2 Ge3 Sm1 1_556 8_656 132.25(2)
Li1 Ge3 Sm1 . 8_656 73.2(3)
Li1 Ge3 Sm1 6_657 8_656 70.3(3)
Ge2 Ge3 Sm1 1_556 2_565 132.25(2)
Li1 Ge3 Sm1 . 2_565 73.2(3)
Li1 Ge3 Sm1 6_657 2_565 70.3(3)
Sm1 Ge3 Sm1 8_656 2_565 95.46(4)
Ge2 Ge3 Li2 1_556 1_556 63.79(3)
Li1 Ge3 Li2 . 1_556 142.72(9)
Li1 Ge3 Li2 6_657 1_556 70.0(3)
Sm1 Ge3 Li2 8_656 1_556 82.65(2)
Sm1 Ge3 Li2 2_565 1_556 138.38(4)
Ge2 Ge3 Sm2 1_556 1_556 63.79(3)
Li1 Ge3 Sm2 . 1_556 142.72(9)
Li1 Ge3 Sm2 6_657 1_556 70.0(3)
Sm1 Ge3 Sm2 8_656 1_556 82.65(2)
Sm1 Ge3 Sm2 2_565 1_556 138.38(4)
Li2 Ge3 Sm2 1_556 1_556 0.00(2)
Ge2 Ge3 Li2 1_556 7_566 63.79(3)
Li1 Ge3 Li2 . 7_566 142.72(9)
Li1 Ge3 Li2 6_657 7_566 70.0(3)
Sm1 Ge3 Li2 8_656 7_566 138.38(4)
Sm1 Ge3 Li2 2_565 7_566 82.65(2)
Li2 Ge3 Li2 1_556 7_566 72.53(3)
Sm2 Ge3 Li2 1_556 7_566 72.53(3)
Ge2 Ge3 Sm2 1_556 7_566 63.79(3)
Li1 Ge3 Sm2 . 7_566 142.72(9)
Li1 Ge3 Sm2 6_657 7_566 70.0(3)
Sm1 Ge3 Sm2 8_656 7_566 138.38(4)
Sm1 Ge3 Sm2 2_565 7_566 82.65(2)
Li2 Ge3 Sm2 1_556 7_566 72.53(3)
Sm2 Ge3 Sm2 1_556 7_566 72.53(3)
Li2 Ge3 Sm2 7_566 7_566 0.000(16)
Ge2 Ge3 Sm1 1_556 3_546 65.11(3)
Li1 Ge3 Sm1 . 3_546 70.3(3)
Li1 Ge3 Sm1 6_657 3_546 133.91(4)
Sm1 Ge3 Sm1 8_656 3_546 75.02(2)
Sm1 Ge3 Sm1 2_565 3_546 143.43(4)
Li2 Ge3 Sm1 1_556 3_546 76.37(2)
Sm2 Ge3 Sm1 1_556 3_546 76.37(2)
Li2 Ge3 Sm1 7_566 3_546 127.81(4)
Sm2 Ge3 Sm1 7_566 3_546 127.81(4)
Ge2 Ge3 Sm1 1_556 5_566 65.11(3)
Li1 Ge3 Sm1 . 5_566 70.3(3)
Li1 Ge3 Sm1 6_657 5_566 133.91(4)
Sm1 Ge3 Sm1 8_656 5_566 143.43(4)
Sm1 Ge3 Sm1 2_565 5_566 75.02(2)
Li2 Ge3 Sm1 1_556 5_566 127.81(4)
Sm2 Ge3 Sm1 1_556 5_566 127.81(4)
Li2 Ge3 Sm1 7_566 5_566 76.37(2)
Sm2 Ge3 Sm1 7_566 5_566 76.37(2)
Sm1 Ge3 Sm1 3_546 5_566 91.67(4)
Ge2 Li1 Ge3 6_656 . 90.3(6)
Ge2 Li1 Ge3 6_656 6_557 178.4(8)
Ge3 Li1 Ge3 . 6_557 91.3(6)
Ge2 Li1 Ge1 6_656 . 87.0(4)
Ge3 Li1 Ge1 . . 98.0(4)
Ge3 Li1 Ge1 6_557 . 92.8(4)
Ge2 Li1 Ge1 6_656 7_565 87.0(4)
Ge3 Li1 Ge1 . 7_565 98.0(4)
Ge3 Li1 Ge1 6_557 7_565 92.8(4)
Ge1 Li1 Ge1 . 7_565 163.0(7)
Ge2 Li1 Li2 6_656 6_556 121.4(5)
Ge3 Li1 Li2 . 6_556 131.8(5)
Ge3 Li1 Li2 6_557 6_556 57.4(3)
Ge1 Li1 Li2 . 6_556 53.84(18)
Ge1 Li1 Li2 7_565 6_556 117.3(5)
Ge2 Li1 Sm2 6_656 6_556 121.4(5)
Ge3 Li1 Sm2 . 6_556 131.8(5)
Ge3 Li1 Sm2 6_557 6_556 57.4(3)
Ge1 Li1 Sm2 . 6_556 53.84(18)
Ge1 Li1 Sm2 7_565 6_556 117.3(5)
Li2 Li1 Sm2 6_556 6_556 0.000(15)
Ge2 Li1 Li2 6_656 4_455 121.4(6)
Ge3 Li1 Li2 . 4_455 131.8(5)
Ge3 Li1 Li2 6_557 4_455 57.4(3)
Ge1 Li1 Li2 . 4_455 117.3(5)
Ge1 Li1 Li2 7_565 4_455 53.84(18)
Li2 Li1 Li2 6_556 4_455 64.1(4)
Sm2 Li1 Li2 6_556 4_455 64.1(4)
Ge2 Li1 Sm2 6_656 4_455 121.4(6)
Ge3 Li1 Sm2 . 4_455 131.8(5)
Ge3 Li1 Sm2 6_557 4_455 57.4(3)
Ge1 Li1 Sm2 . 4_455 117.3(5)
Ge1 Li1 Sm2 7_565 4_455 53.84(18)
Li2 Li1 Sm2 6_556 4_455 64.1(4)
Sm2 Li1 Sm2 6_556 4_455 64.1(4)
Li2 Li1 Sm2 4_455 4_455 0.000(10)
Ge2 Li1 Sm1 6_656 3_546 124.2(5)
Ge3 Li1 Sm1 . 3_546 59.7(3)
Ge3 Li1 Sm1 6_557 3_546 56.8(3)
Ge1 Li1 Sm1 . 3_546 56.53(13)
Ge1 Li1 Sm1 7_565 3_546 138.5(6)
Li2 Li1 Sm1 6_556 3_546 72.2(3)
Sm2 Li1 Sm1 6_556 3_546 72.2(3)
Li2 Li1 Sm1 4_455 3_546 113.1(6)
Sm2 Li1 Sm1 4_455 3_546 113.1(6)
Ge2 Li1 Sm1 6_656 5_566 124.2(5)
Ge3 Li1 Sm1 . 5_566 59.7(3)
Ge3 Li1 Sm1 6_557 5_566 56.8(3)
Ge1 Li1 Sm1 . 5_566 138.5(6)
Ge1 Li1 Sm1 7_565 5_566 56.53(13)
Li2 Li1 Sm1 6_556 5_566 113.1(6)
Sm2 Li1 Sm1 6_556 5_566 113.1(6)
Li2 Li1 Sm1 4_455 5_566 72.2(3)
Sm2 Li1 Sm1 4_455 5_566 72.2(3)
Sm1 Li1 Sm1 3_546 5_566 82.2(4)
Ge2 Li1 Sm1 6_656 8_656 58.1(3)
Ge3 Li1 Sm1 . 8_656 56.8(3)
Ge3 Li1 Sm1 6_557 8_656 122.9(5)
Ge1 Li1 Sm1 . 8_656 53.77(15)
Ge1 Li1 Sm1 7_565 8_656 133.5(6)
Li2 Li1 Sm1 6_556 8_656 107.46(6)
Sm2 Li1 Sm1 6_556 8_656 107.46(6)
Li2 Li1 Sm1 4_455 8_656 170.5(5)
Sm2 Li1 Sm1 4_455 8_656 170.5(5)
Sm1 Li1 Sm1 3_546 8_656 66.1(2)
Sm1 Li1 Sm1 5_566 8_656 116.4(6)

loop_
_geom_bond_atom_site_label_1
_geom_bond_atom_site_label_2
_geom_bond_site_symmetry_2
_geom_bond_distance
Sm1 Ge1 8_665 3.0472(11)
Sm1 Ge3 2_564 3.0504(10)
Sm1 Ge2 5_565 3.0999(11)
Sm1 Ge3 5_566 3.1467(10)
Sm1 Ge1 3_556 3.1595(11)
Sm1 Ge1 7_565 3.1600(10)
Sm1 Li1 5_566 3.432(15)
Sm1 Li1 2_564 3.490(16)
Sm1 Ge1 4_455 3.5160(11)
Sm1 Sm1 6_556 3.7742(8)
Sm1 Sm1 6_656 3.7743(8)
Sm1 Sm2 4_455 3.8194(9)
Sm2 Ge1 . 2.9139(10)
Sm2 Ge2 6_656 2.9651(11)
Sm2 Ge1 2_554 2.9658(10)
Sm2 Ge2 . 3.0000(11)
Sm2 Ge1 6_656 3.0214(11)
Sm2 Ge3 1_554 3.0773(11)
Sm2 Li1 6_656 3.432(17)
Sm2 Li1 . 3.516(17)
Sm2 Li2 7_565 3.6405(11)
Sm2 Sm2 7_565 3.6405(11)
Sm2 Sm2 6_556 3.8111(8)
Sm2 Li2 6_556 3.8111(8)
Ge1 Ge1 5_556 2.6328(18)
Ge1 Li2 2 2.9657(10)
Ge1 Sm2 2 2.9657(10)
Ge1 Li2 6_556 3.0214(11)
Ge1 Sm2 6_556 3.0214(11)
Ge1 Sm1 8_656 3.0472(11)
Ge1 Sm1 3_546 3.1595(11)
Ge1 Sm1 7_565 3.1600(10)
Ge1 Li1 . 3.229(3)
Ge1 Sm1 4 3.5161(11)
Ge2 Ge3 1_554 2.5329(17)
Ge2 Li1 6_556 2.75(2)
Ge2 Li2 6_556 2.9652(11)
Ge2 Sm2 6_556 2.9652(11)
Ge2 Li2 4_455 2.9652(11)
Ge2 Sm2 4_455 2.9652(11)
Ge2 Li2 7_565 2.9999(11)
Ge2 Sm2 7_565 2.9999(11)
Ge2 Sm1 3_545 3.0999(11)
Ge2 Sm1 5_565 3.0999(11)
Ge3 Ge2 1_556 2.5329(17)
Ge3 Li1 . 2.80(2)
Ge3 Li1 6_657 2.90(2)
Ge3 Sm1 8_656 3.0504(10)
Ge3 Sm1 2_565 3.0504(10)
Ge3 Li2 1_556 3.0773(11)
Ge3 Sm2 1_556 3.0773(11)
Ge3 Li2 7_566 3.0773(11)
Ge3 Sm2 7_566 3.0773(11)
Ge3 Sm1 3_546 3.1467(10)
Ge3 Sm1 5_566 3.1467(10)
Li1 Ge2 6_656 2.75(2)
Li1 Ge3 6_557 2.90(2)
Li1 Ge1 7_565 3.229(3)
Li1 Li2 6_556 3.432(17)
Li1 Sm2 6_556 3.432(17)
Li1 Li2 4_455 3.432(17)
Li1 Sm2 4_455 3.432(17)
Li1 Sm1 3_546 3.432(15)
Li1 Sm1 5_566 3.432(15)
Li1 Sm1 8_656 3.490(16)
